data_1519586
loop_
_publ_author_name
'Hursthouse, Michael B.'
'Coles, Simon J.'

_publ_section_title
;
 1,6,11-tris[(4-methylphenyl)sulfonyl]-1,6,11-triazaciclopentadeca-3,8,13-
 triynepalladium
;
_journal_name_full 'Crystal Structure Report Archive'
_journal_page_first 144
_journal_year 2004
_chemical_formula_sum 'C33 H33 N3 O6 Pd S3'
_chemical_formula_weight 770.20
_space_group_IT_number 14
_symmetry_cell_setting monoclinic
_symmetry_space_group_name_Hall '-P 2ybc'
_symmetry_space_group_name_H-M 'P 1 21/c 1'
_atom_sites_solution_hydrogens geom
_atom_sites_solution_primary direct
_atom_sites_solution_secondary difmap
_cell_angle_alpha 90.00
_cell_angle_beta 94.294(3)
_cell_angle_gamma 90.00
_cell_formula_units_Z 4
_cell_length_a 8.5627(2)
_cell_length_b 10.4508(6)
_cell_length_c 35.5429(17)
_cell_measurement_reflns_used 34239
_cell_measurement_temperature 100(2)
_cell_measurement_theta_max 27.48
_cell_measurement_theta_min 2.91
_cell_volume 3171.7(2)
_computing_cell_refinement 'DENZO & COLLECT'
_computing_data_collection 'DENZO (Otwinowski & Minor, 1997) & COLLECT (Hooft, 1998)'
_computing_data_reduction 'DENZO & COLLECT'
_computing_molecular_graphics 'PLATON (Spek, 1990)'
_computing_structure_refinement 'SHELXL-97 (Sheldrick, 1997)'
_computing_structure_solution 'SHELXS-97 (Sheldrick, 1997)'
_diffrn_ambient_temperature 100(2)
_diffrn_detector_area_resol_mean 9.091
_diffrn_measured_fraction_theta_full 0.884
_diffrn_measured_fraction_theta_max 0.884
_diffrn_measurement_device_type 'Bruker-Nonius KappaCCD'
_diffrn_measurement_method '\f & \w scans'
_diffrn_radiation_monochromator '10cm confocal mirrors'
_diffrn_radiation_source 'Bruker-Nonius FR591 rotating anode'
_diffrn_radiation_type MoK\a
_diffrn_radiation_wavelength 0.71073
_diffrn_reflns_av_R_equivalents 0.0464
_diffrn_reflns_av_sigmaI/netI 0.0386
_diffrn_reflns_limit_h_max 11
_diffrn_reflns_limit_h_min -10
_diffrn_reflns_limit_k_max 13
_diffrn_reflns_limit_k_min -13
_diffrn_reflns_limit_l_max 45
_diffrn_reflns_limit_l_min -44
_diffrn_reflns_number 17853
_diffrn_reflns_theta_full 27.39
_diffrn_reflns_theta_max 27.39
_diffrn_reflns_theta_min 3.01
_exptl_absorpt_coefficient_mu 0.834
_exptl_absorpt_correction_T_max 0.9917
_exptl_absorpt_correction_T_min 0.9213
_exptl_absorpt_correction_type multi-scan
_exptl_absorpt_process_details 'SORTAV (Blessing, 1997)'
_exptl_crystal_colour colourless
_exptl_crystal_density_diffrn 1.613
_exptl_crystal_density_method 'not measured'
_exptl_crystal_description plate
_exptl_crystal_F_000 1576
_exptl_crystal_size_max 0.10
_exptl_crystal_size_mid 0.08
_exptl_crystal_size_min 0.01
_refine_diff_density_max 0.721
_refine_diff_density_min -0.730
_refine_diff_density_rms 0.188
_refine_ls_extinction_coef 0.0160(8)
_refine_ls_extinction_expression Fc^*^=kFc[1+0.001xFc^2^\l^3^/sin(2\q)]^-1/4^
_refine_ls_extinction_method SHELXL
_refine_ls_goodness_of_fit_ref 1.811
_refine_ls_hydrogen_treatment constr
_refine_ls_matrix_type full
_refine_ls_number_parameters 419
_refine_ls_number_reflns 6374
_refine_ls_number_restraints 0
_refine_ls_restrained_S_all 1.811
_refine_ls_R_factor_all 0.0461
_refine_ls_R_factor_gt 0.0388
_refine_ls_shift/su_max 0.064
_refine_ls_shift/su_mean 0.001
_refine_ls_structure_factor_coef Fsqd
_refine_ls_weighting_details 'calc w=1/[\s^2^(Fo^2^)+(0.0358P)^2^+0.0000P] where P=(Fo^2^+2Fc^2^)/3'
_refine_ls_weighting_scheme calc
_refine_ls_wR_factor_gt 0.0982
_refine_ls_wR_factor_ref 0.1104
_reflns_number_gt 5781
_reflns_number_total 6374
_reflns_threshold_expression >2sigma(I)
_cod_data_source_file eCrystal-144.cif
_cod_data_source_block 04sjc002
_cod_depositor_comments
;
Citation :
Hursthouse, Michael B. and Coles, Simon J. (2004) 
University of Southampton, Crystal Structure Report Archive. 
(doi:10.5258/ecrystals/144)

More at:
http://ecrystals.chem.soton.ac.uk/144/

The following automatic conversions were performed:

'_symmetry_cell_setting' value 'Monoclinic' changed to 'monoclinic'
according to the built-in table from CIF Core dictionary named
'cif_core.dic' version 2.4.1 from 2010-06-29.

Automatic conversion script
Id: cif_fix_values 3271 2015-04-21 07:52:19Z andrius 
;
_cod_original_sg_symbol_H-M P2(1)/c
_cod_database_code 1519586

loop_
_symmetry_equiv_pos_as_xyz
'x, y, z'
'-x, y+1/2, -z+1/2'
'-x, -y, -z'
'x, -y-1/2, z-1/2'

loop_
_atom_site_label
_atom_site_type_symbol
_atom_site_fract_x
_atom_site_fract_y
_atom_site_fract_z
_atom_site_U_iso_or_equiv
_atom_site_adp_type
_atom_site_occupancy
_atom_site_symmetry_multiplicity
_atom_site_calc_flag
_atom_site_refinement_flags
_atom_site_disorder_assembly
_atom_site_disorder_group
C1 C 0.9307(3) 0.2297(3) 0.20622(7) 0.0227(6) Uani 1 1 d . . .
H1A H 1.0434 0.2094 0.2054 0.027 Uiso 1 1 calc R . .
H1B H 0.9204 0.3240 0.2066 0.027 Uiso 1 1 calc R . .
C2 C 0.8454(3) 0.1803(3) 0.17117(7) 0.0202(6) Uani 1 1 d . . .
C3 C 0.7851(3) 0.1778(3) 0.13852(7) 0.0194(6) Uani 1 1 d . . .
C4 C 0.7291(3) 0.2312(3) 0.10175(7) 0.0216(6) Uani 1 1 d . . .
H4A H 0.8097 0.2902 0.0932 0.026 Uiso 1 1 calc R . .
H4B H 0.6333 0.2820 0.1049 0.026 Uiso 1 1 calc R . .
C5 C 0.5588(3) 0.0495(3) 0.07949(8) 0.0192(6) Uani 1 1 d . . .
H5A H 0.4686 0.1039 0.0850 0.023 Uiso 1 1 calc R . .
H5B H 0.5281 -0.0008 0.0565 0.023 Uiso 1 1 calc R . .
C6 C 0.5934(3) -0.0391(3) 0.11127(7) 0.0177(5) Uani 1 1 d . . .
C7 C 0.5868(3) -0.1361(3) 0.13054(7) 0.0195(6) Uani 1 1 d . . .
C8 C 0.5484(3) -0.2689(3) 0.14247(8) 0.0235(6) Uani 1 1 d . . .
H8A H 0.4555 -0.2651 0.1574 0.028 Uiso 1 1 calc R . .
H8B H 0.5196 -0.3204 0.1196 0.028 Uiso 1 1 calc R . .
C9 C 0.7157(4) -0.2839(3) 0.20306(7) 0.0233(6) Uani 1 1 d . . .
H9A H 0.8015 -0.3364 0.2152 0.028 Uiso 1 1 calc R . .
H9B H 0.6235 -0.2948 0.2180 0.028 Uiso 1 1 calc R . .
C10 C 0.7643(3) -0.1474(3) 0.20546(7) 0.0221(6) Uani 1 1 d . . .
C11 C 0.8180(3) -0.0469(3) 0.21970(7) 0.0205(6) Uani 1 1 d . . .
C12 C 0.9013(4) 0.0399(3) 0.24752(8) 0.0242(6) Uani 1 1 d . . .
H12A H 0.8686 0.0182 0.2729 0.029 Uiso 1 1 calc R . .
H12B H 1.0149 0.0224 0.2476 0.029 Uiso 1 1 calc R . .
C13 C 0.5717(3) 0.2584(3) 0.22260(7) 0.0206(6) Uani 1 1 d . . .
C14 C 0.4774(3) 0.1524(3) 0.21453(7) 0.0211(6) Uani 1 1 d . . .
H14 H 0.4949 0.0748 0.2281 0.025 Uiso 1 1 calc R . .
C15 C 0.3569(3) 0.1620(3) 0.18622(8) 0.0229(6) Uani 1 1 d . . .
H15 H 0.2912 0.0901 0.1808 0.027 Uiso 1 1 calc R . .
C16 C 0.3300(3) 0.2740(3) 0.16571(8) 0.0245(6) Uani 1 1 d . . .
C17 C 0.1989(4) 0.2863(3) 0.13522(8) 0.0338(8) Uani 1 1 d . . .
H17A H 0.2426 0.3047 0.1111 0.051 Uiso 1 1 calc R . .
H17B H 0.1291 0.3562 0.1415 0.051 Uiso 1 1 calc R . .
H17C H 0.1397 0.2061 0.1332 0.051 Uiso 1 1 calc R . .
C18 C 0.4286(4) 0.3789(3) 0.17416(9) 0.0294(7) Uani 1 1 d . . .
H18 H 0.4130 0.4561 0.1603 0.035 Uiso 1 1 calc R . .
C19 C 0.5485(4) 0.3715(3) 0.20256(9) 0.0265(6) Uani 1 1 d . . .
H19 H 0.6142 0.4433 0.2082 0.032 Uiso 1 1 calc R . .
C20 C 0.5163(3) 0.2978(3) 0.02803(7) 0.0178(6) Uani 1 1 d . . .
C21 C 0.3674(3) 0.2492(3) 0.01794(7) 0.0187(6) Uani 1 1 d . . .
H21 H 0.3554 0.1655 0.0076 0.022 Uiso 1 1 calc R . .
C22 C 0.2368(3) 0.3244(3) 0.02314(7) 0.0222(6) Uani 1 1 d . . .
H22 H 0.1351 0.2923 0.0160 0.027 Uiso 1 1 calc R . .
C23 C 0.2536(3) 0.4471(3) 0.03877(7) 0.0218(6) Uani 1 1 d . . .
C24 C 0.1108(4) 0.5253(3) 0.04683(9) 0.0320(7) Uani 1 1 d . . .
H24A H 0.1036 0.6004 0.0303 0.048 Uiso 1 1 calc R . .
H24B H 0.1199 0.5531 0.0732 0.048 Uiso 1 1 calc R . .
H24C H 0.0164 0.4728 0.0422 0.048 Uiso 1 1 calc R . .
C25 C 0.4029(4) 0.4940(3) 0.04744(8) 0.0238(7) Uani 1 1 d . . .
H25 H 0.4155 0.5784 0.0572 0.029 Uiso 1 1 calc R . .
C26 C 0.5353(3) 0.4208(3) 0.04226(7) 0.0215(6) Uani 1 1 d . . .
H26 H 0.6371 0.4545 0.0484 0.026 Uiso 1 1 calc R . .
C27 C 0.9117(3) -0.2861(3) 0.11814(8) 0.0217(6) Uani 1 1 d . . .
C28 C 1.0383(3) -0.2217(3) 0.13607(8) 0.0263(6) Uani 1 1 d . . .
H28 H 1.0779 -0.2459 0.1607 0.032 Uiso 1 1 calc R . .
C29 C 1.1060(4) -0.1217(3) 0.11741(9) 0.0292(7) Uani 1 1 d . . .
H29 H 1.1934 -0.0780 0.1294 0.035 Uiso 1 1 calc R . .
C30 C 1.0482(3) -0.0844(3) 0.08155(8) 0.0242(6) Uani 1 1 d . . .
C31 C 1.1162(4) 0.0268(3) 0.06152(10) 0.0341(8) Uani 1 1 d . . .
H31A H 1.2039 0.0630 0.0774 0.051 Uiso 1 1 calc R . .
H31B H 1.0355 0.0924 0.0566 0.051 Uiso 1 1 calc R . .
H31C H 1.1536 -0.0024 0.0376 0.051 Uiso 1 1 calc R . .
C32 C 0.9233(3) -0.1515(3) 0.06393(8) 0.0239(6) Uani 1 1 d . . .
H32 H 0.8844 -0.1278 0.0392 0.029 Uiso 1 1 calc R . .
C33 C 0.8545(4) -0.2517(3) 0.08173(8) 0.0216(6) Uani 1 1 d . . .
H33 H 0.7692 -0.2969 0.0694 0.026 Uiso 1 1 calc R . .
N1 N 0.8764(3) 0.1782(2) 0.24133(6) 0.0206(5) Uani 1 1 d . . .
N2 N 0.6934(3) 0.1330(2) 0.07200(6) 0.0167(5) Uani 1 1 d . . .
N3 N 0.6762(3) -0.3353(2) 0.16503(6) 0.0224(5) Uani 1 1 d . . .
O1 O 0.6803(2) 0.1717(2) 0.28864(5) 0.0283(5) Uani 1 1 d . . .
O2 O 0.7745(2) 0.37978(19) 0.26635(6) 0.0279(5) Uani 1 1 d . . .
O3 O 0.8188(2) 0.27032(19) 0.02588(5) 0.0249(5) Uani 1 1 d . . .
O4 O 0.6468(2) 0.09113(18) 0.00330(5) 0.0226(4) Uani 1 1 d . . .
O5 O 0.7297(3) -0.48203(19) 0.11385(6) 0.0319(5) Uani 1 1 d . . .
O6 O 0.9191(3) -0.4620(2) 0.17002(6) 0.0315(5) Uani 1 1 d . . .
S1 S 0.72741(8) 0.25064(7) 0.258387(19) 0.02096(17) Uani 1 1 d . . .
S2 S 0.68022(8) 0.19489(6) 0.028874(18) 0.01805(17) Uani 1 1 d . . .
S3 S 0.81241(9) -0.40430(7) 0.142026(19) 0.02367(18) Uani 1 1 d . . .
Pd1 Pd 0.73311(2) -0.002534(18) 0.162712(5) 0.01671(10) Uani 1 1 d . . .

loop_
_atom_site_aniso_label
_atom_site_aniso_U_11
_atom_site_aniso_U_22
_atom_site_aniso_U_33
_atom_site_aniso_U_23
_atom_site_aniso_U_13
_atom_site_aniso_U_12
C1 0.0223(15) 0.0273(16) 0.0180(13) -0.0029(12) -0.0013(11) -0.0025(12)
C2 0.0225(14) 0.0163(14) 0.0216(14) -0.0030(11) 0.0004(11) 0.0000(11)
C3 0.0214(14) 0.0147(14) 0.0222(14) 0.0000(11) 0.0021(11) -0.0019(11)
C4 0.0270(16) 0.0173(14) 0.0198(13) -0.0007(11) -0.0036(12) -0.0002(11)
C5 0.0183(14) 0.0191(14) 0.0196(13) 0.0027(12) -0.0018(11) -0.0021(11)
C6 0.0145(13) 0.0199(14) 0.0182(13) -0.0005(11) -0.0015(10) -0.0013(11)
C7 0.0182(14) 0.0218(15) 0.0179(13) -0.0018(11) -0.0023(11) -0.0028(11)
C8 0.0263(15) 0.0221(15) 0.0211(14) 0.0046(12) -0.0039(12) -0.0071(12)
C9 0.0318(16) 0.0230(15) 0.0150(13) 0.0029(11) 0.0003(12) 0.0003(12)
C10 0.0263(15) 0.0257(16) 0.0140(12) 0.0022(12) -0.0004(11) 0.0019(12)
C11 0.0263(16) 0.0205(15) 0.0144(13) 0.0023(12) -0.0020(11) 0.0048(12)
C12 0.0290(17) 0.0218(15) 0.0206(14) -0.0017(12) -0.0050(12) 0.0056(12)
C13 0.0211(14) 0.0220(15) 0.0190(13) -0.0014(11) 0.0024(11) 0.0016(11)
C14 0.0239(15) 0.0201(15) 0.0197(13) 0.0017(11) 0.0032(11) 0.0012(11)
C15 0.0221(15) 0.0239(15) 0.0229(14) -0.0049(12) 0.0040(11) -0.0043(11)
C16 0.0209(15) 0.0334(17) 0.0195(14) 0.0019(12) 0.0028(12) 0.0034(12)
C17 0.0278(17) 0.048(2) 0.0247(15) 0.0043(15) -0.0005(13) -0.0022(15)
C18 0.0310(17) 0.0260(17) 0.0305(16) 0.0100(13) -0.0015(13) -0.0004(13)
C19 0.0287(16) 0.0196(15) 0.0313(16) 0.0026(12) 0.0016(13) -0.0035(12)
C20 0.0218(14) 0.0175(14) 0.0140(12) 0.0031(10) 0.0014(10) -0.0002(11)
C21 0.0230(15) 0.0196(14) 0.0129(12) 0.0010(10) -0.0017(11) -0.0009(11)
C22 0.0226(15) 0.0265(16) 0.0171(13) 0.0034(12) -0.0020(11) -0.0005(12)
C23 0.0302(16) 0.0204(15) 0.0147(13) 0.0052(11) 0.0012(12) 0.0060(12)
C24 0.037(2) 0.0323(17) 0.0266(16) 0.0009(14) 0.0040(14) 0.0103(15)
C25 0.0370(19) 0.0160(15) 0.0176(14) -0.0012(10) -0.0028(13) 0.0018(11)
C26 0.0275(15) 0.0206(15) 0.0158(13) 0.0018(11) -0.0025(11) -0.0035(12)
C27 0.0268(15) 0.0181(14) 0.0202(13) -0.0025(11) 0.0016(12) 0.0036(12)
C28 0.0258(16) 0.0273(16) 0.0248(14) -0.0019(13) -0.0048(12) 0.0042(12)
C29 0.0204(15) 0.0320(17) 0.0348(17) -0.0075(14) -0.0010(13) -0.0056(12)
C30 0.0215(15) 0.0234(16) 0.0286(15) -0.0015(12) 0.0091(12) 0.0032(12)
C31 0.0261(17) 0.0340(17) 0.044(2) -0.0025(15) 0.0132(15) -0.0044(14)
C32 0.0278(16) 0.0242(15) 0.0201(13) -0.0025(12) 0.0046(12) 0.0028(12)
C33 0.0283(16) 0.0172(14) 0.0188(13) -0.0020(11) -0.0026(11) 0.0021(11)
N1 0.0247(12) 0.0182(12) 0.0188(11) -0.0037(9) 0.0002(9) -0.0002(9)
N2 0.0187(12) 0.0153(11) 0.0159(11) 0.0000(9) -0.0004(9) -0.0010(9)
N3 0.0319(14) 0.0155(12) 0.0189(11) 0.0028(9) -0.0045(10) -0.0024(10)
O1 0.0296(12) 0.0368(13) 0.0188(10) 0.0011(9) 0.0029(8) -0.0001(9)
O2 0.0291(12) 0.0219(11) 0.0322(11) -0.0116(9) -0.0012(9) -0.0016(9)
O3 0.0220(11) 0.0272(11) 0.0262(10) 0.0040(9) 0.0055(8) -0.0037(8)
O4 0.0271(11) 0.0225(11) 0.0185(9) -0.0031(8) 0.0031(8) 0.0023(8)
O5 0.0514(16) 0.0167(11) 0.0264(12) -0.0039(8) -0.0051(11) -0.0065(9)
O6 0.0481(15) 0.0219(11) 0.0236(11) 0.0043(9) -0.0037(10) 0.0095(10)
S1 0.0223(4) 0.0220(4) 0.0184(3) -0.0042(3) 0.0000(3) -0.0002(3)
S2 0.0193(3) 0.0186(4) 0.0164(3) 0.0009(3) 0.0025(3) -0.0011(3)
S3 0.0365(4) 0.0150(4) 0.0186(3) -0.0002(3) -0.0035(3) 0.0002(3)
Pd1 0.01955(16) 0.01569(16) 0.01454(14) -0.00027(7) -0.00103(10) 0.00046(7)

loop_
_atom_type_symbol
_atom_type_description
_atom_type_scat_dispersion_real
_atom_type_scat_dispersion_imag
_atom_type_scat_source
C C 0.0033 0.0016 'International Tables Vol C Tables 4.2.6.8 and 6.1.1.4'
H H 0.0000 0.0000 'International Tables Vol C Tables 4.2.6.8 and 6.1.1.4'
N N 0.0061 0.0033 'International Tables Vol C Tables 4.2.6.8 and 6.1.1.4'
O O 0.0106 0.0060 'International Tables Vol C Tables 4.2.6.8 and 6.1.1.4'
S S 0.1246 0.1234 'International Tables Vol C Tables 4.2.6.8 and 6.1.1.4'
Pd Pd -0.9988 1.0072 'International Tables Vol C Tables 4.2.6.8 and 6.1.1.4'

loop_
_geom_angle_atom_site_label_1
_geom_angle_atom_site_label_2
_geom_angle_atom_site_label_3
_geom_angle
_geom_angle_site_symmetry_1
_geom_angle_site_symmetry_3
N1 C1 C2 114.7(2) . .
N1 C1 H1A 108.6 . .
C2 C1 H1A 108.6 . .
N1 C1 H1B 108.6 . .
C2 C1 H1B 108.6 . .
H1A C1 H1B 107.6 . .
C3 C2 C1 159.8(3) . .
C3 C2 Pd1 72.46(17) . .
C1 C2 Pd1 127.7(2) . .
C2 C3 C4 156.1(3) . .
C2 C3 Pd1 74.03(17) . .
C4 C3 Pd1 129.1(2) . .
C3 C4 N2 114.0(2) . .
C3 C4 H4A 108.8 . .
N2 C4 H4A 108.8 . .
C3 C4 H4B 108.8 . .
N2 C4 H4B 108.8 . .
H4A C4 H4B 107.7 . .
C6 C5 N2 113.1(2) . .
C6 C5 H5A 109.0 . .
N2 C5 H5A 109.0 . .
C6 C5 H5B 109.0 . .
N2 C5 H5B 109.0 . .
H5A C5 H5B 107.8 . .
C7 C6 C5 158.7(3) . .
C7 C6 Pd1 73.59(18) . .
C5 C6 Pd1 127.6(2) . .
C6 C7 C8 161.0(3) . .
C6 C7 Pd1 73.16(18) . .
C8 C7 Pd1 125.77(19) . .
N3 C8 C7 114.8(2) . .
N3 C8 H8A 108.6 . .
C7 C8 H8A 108.6 . .
N3 C8 H8B 108.6 . .
C7 C8 H8B 108.6 . .
H8A C8 H8B 107.5 . .
N3 C9 C10 116.6(2) . .
N3 C9 H9A 108.1 . .
C10 C9 H9A 108.1 . .
N3 C9 H9B 108.1 . .
C10 C9 H9B 108.1 . .
H9A C9 H9B 107.3 . .
C11 C10 C9 158.5(3) . .
C11 C10 Pd1 73.38(18) . .
C9 C10 Pd1 128.06(19) . .
C10 C11 C12 159.2(3) . .
C10 C11 Pd1 73.09(18) . .
C12 C11 Pd1 127.4(2) . .
N1 C12 C11 116.3(2) . .
N1 C12 H12A 108.2 . .
C11 C12 H12A 108.2 . .
N1 C12 H12B 108.2 . .
C11 C12 H12B 108.2 . .
H12A C12 H12B 107.4 . .
C19 C13 C14 121.0(3) . .
C19 C13 S1 118.6(2) . .
C14 C13 S1 120.4(2) . .
C13 C14 C15 118.8(3) . .
C13 C14 H14 120.6 . .
C15 C14 H14 120.6 . .
C16 C15 C14 121.7(3) . .
C16 C15 H15 119.2 . .
C14 C15 H15 119.2 . .
C15 C16 C18 118.2(3) . .
C15 C16 C17 122.3(3) . .
C18 C16 C17 119.5(3) . .
C16 C17 H17A 109.5 . .
C16 C17 H17B 109.5 . .
H17A C17 H17B 109.5 . .
C16 C17 H17C 109.5 . .
H17A C17 H17C 109.5 . .
H17B C17 H17C 109.5 . .
C19 C18 C16 120.9(3) . .
C19 C18 H18 119.6 . .
C16 C18 H18 119.6 . .
C13 C19 C18 119.4(3) . .
C13 C19 H19 120.3 . .
C18 C19 H19 120.3 . .
C26 C20 C21 120.8(3) . .
C26 C20 S2 119.1(2) . .
C21 C20 S2 119.5(2) . .
C22 C21 C20 119.2(3) . .
C22 C21 H21 120.4 . .
C20 C21 H21 120.4 . .
C21 C22 C23 120.7(3) . .
C21 C22 H22 119.7 . .
C23 C22 H22 119.7 . .
C25 C23 C22 118.6(3) . .
C25 C23 C24 120.9(3) . .
C22 C23 C24 120.5(3) . .
C23 C24 H24A 109.5 . .
C23 C24 H24B 109.5 . .
H24A C24 H24B 109.5 . .
C23 C24 H24C 109.5 . .
H24A C24 H24C 109.5 . .
H24B C24 H24C 109.5 . .
C23 C25 C26 121.6(3) . .
C23 C25 H25 119.2 . .
C26 C25 H25 119.2 . .
C20 C26 C25 118.9(3) . .
C20 C26 H26 120.5 . .
C25 C26 H26 120.5 . .
C28 C27 C33 120.5(3) . .
C28 C27 S3 120.6(2) . .
C33 C27 S3 118.8(2) . .
C29 C28 C27 119.0(3) . .
C29 C28 H28 120.5 . .
C27 C28 H28 120.5 . .
C30 C29 C28 121.1(3) . .
C30 C29 H29 119.4 . .
C28 C29 H29 119.4 . .
C29 C30 C32 118.8(3) . .
C29 C30 C31 121.9(3) . .
C32 C30 C31 119.3(3) . .
C30 C31 H31A 109.5 . .
C30 C31 H31B 109.5 . .
H31A C31 H31B 109.5 . .
C30 C31 H31C 109.5 . .
H31A C31 H31C 109.5 . .
H31B C31 H31C 109.5 . .
C33 C32 C30 121.2(3) . .
C33 C32 H32 119.4 . .
C30 C32 H32 119.4 . .
C32 C33 C27 119.3(3) . .
C32 C33 H33 120.3 . .
C27 C33 H33 120.3 . .
C1 N1 C12 115.8(2) . .
C1 N1 S1 116.77(19) . .
C12 N1 S1 120.35(19) . .
C5 N2 C4 113.5(2) . .
C5 N2 S2 113.23(17) . .
C4 N2 S2 112.53(17) . .
C9 N3 C8 115.9(2) . .
C9 N3 S3 119.7(2) . .
C8 N3 S3 117.41(18) . .
O2 S1 O1 118.97(13) . .
O2 S1 N1 107.06(12) . .
O1 S1 N1 106.36(12) . .
O2 S1 C13 106.53(13) . .
O1 S1 C13 108.94(13) . .
N1 S1 C13 108.65(12) . .
O4 S2 O3 119.77(11) . .
O4 S2 N2 106.73(11) . .
O3 S2 N2 106.46(12) . .
O4 S2 C20 109.28(13) . .
O3 S2 C20 108.92(12) . .
N2 S2 C20 104.60(11) . .
O6 S3 O5 120.15(14) . .
O6 S3 N3 106.21(12) . .
O5 S3 N3 105.33(14) . .
O6 S3 C27 108.99(14) . .
O5 S3 C27 107.03(13) . .
N3 S3 C27 108.67(12) . .
C3 Pd1 C6 86.19(11) . .
C3 Pd1 C10 152.85(11) . .
C6 Pd1 C10 120.66(11) . .
C3 Pd1 C7 119.41(10) . .
C6 Pd1 C7 33.25(10) . .
C10 Pd1 C7 87.42(11) . .
C3 Pd1 C2 33.51(10) . .
C6 Pd1 C2 119.53(11) . .
C10 Pd1 C2 119.80(11) . .
C7 Pd1 C2 152.77(11) . .
C3 Pd1 C11 120.27(11) . .
C6 Pd1 C11 153.24(12) . .
C10 Pd1 C11 33.53(11) . .
C7 Pd1 C11 120.27(11) . .
C2 Pd1 C11 86.77(11) . .

loop_
_geom_bond_atom_site_label_1
_geom_bond_atom_site_label_2
_geom_bond_distance
_geom_bond_site_symmetry_2
C1 N1 1.466(3) .
C1 C2 1.488(4) .
C1 H1A 0.9900 .
C1 H1B 0.9900 .
C2 C3 1.235(4) .
C2 Pd1 2.150(3) .
C3 C4 1.468(4) .
C3 Pd1 2.133(3) .
C4 N2 1.489(3) .
C4 H4A 0.9900 .
C4 H4B 0.9900 .
C5 C6 1.473(4) .
C5 N2 1.485(3) .
C5 H5A 0.9900 .
C5 H5B 0.9900 .
C6 C7 1.227(4) .
C6 Pd1 2.143(3) .
C7 C8 1.495(4) .
C7 Pd1 2.148(3) .
C8 N3 1.480(4) .
C8 H8A 0.9900 .
C8 H8B 0.9900 .
C9 N3 1.470(3) .
C9 C10 1.486(4) .
C9 H9A 0.9900 .
C9 H9B 0.9900 .
C10 C11 1.240(4) .
C10 Pd1 2.147(3) .
C11 C12 1.484(4) .
C11 Pd1 2.151(3) .
C12 N1 1.475(4) .
C12 H12A 0.9900 .
C12 H12B 0.9900 .
C13 C19 1.387(4) .
C13 C14 1.388(4) .
C13 S1 1.774(3) .
C14 C15 1.390(4) .
C14 H14 0.9500 .
C15 C16 1.390(4) .
C15 H15 0.9500 .
C16 C18 1.402(4) .
C16 C17 1.506(4) .
C17 H17A 0.9800 .
C17 H17B 0.9800 .
C17 H17C 0.9800 .
C18 C19 1.387(4) .
C18 H18 0.9500 .
C19 H19 0.9500 .
C20 C26 1.386(4) .
C20 C21 1.394(4) .
C20 S2 1.767(3) .
C21 C22 1.391(4) .
C21 H21 0.9500 .
C22 C23 1.401(4) .
C22 H22 0.9500 .
C23 C25 1.382(4) .
C23 C24 1.516(4) .
C24 H24A 0.9800 .
C24 H24B 0.9800 .
C24 H24C 0.9800 .
C25 C26 1.391(4) .
C25 H25 0.9500 .
C26 H26 0.9500 .
C27 C28 1.389(4) .
C27 C33 1.396(4) .
C27 S3 1.754(3) .
C28 C29 1.388(4) .
C28 H28 0.9500 .
C29 C30 1.388(4) .
C29 H29 0.9500 .
C30 C32 1.388(4) .
C30 C31 1.503(4) .
C31 H31A 0.9800 .
C31 H31B 0.9800 .
C31 H31C 0.9800 .
C32 C33 1.378(4) .
C32 H32 0.9500 .
C33 H33 0.9500 .
N1 S1 1.639(2) .
N2 S2 1.660(2) .
N3 S3 1.641(2) .
O1 S1 1.437(2) .
O2 S1 1.431(2) .
O3 S2 1.435(2) .
O4 S2 1.4299(19) .
O5 S3 1.435(2) .
O6 S3 1.433(2) .
